data_7202214
loop_
_publ_author_name
'Yang, Qing-Feng'
'Cui, Xiao-Bing'
'Yu, Jie-Hui'
'Lu, Jing'
'Yu, Xiao-Yang'
'Zhang, Xiao'
'Xu, Ji-Qing'
'Hou, Qin'
'Wang, Tie-Gang'

_publ_section_title
;
 A series of metal--organic complexes constructed from in situ
 generated organic amines
;
_journal_issue 11
_journal_name_full CrystEngComm
_journal_page_first 1534
_journal_paper_doi 10.1039/b806980h
_journal_volume 10
_journal_year 2008
_chemical_formula_moiety 'C22 H14 N4 O4 Zn'
_chemical_formula_sum 'C22 H14 N4 O4 Zn'
_chemical_formula_weight 463.74
_chemical_name_systematic
;
?
;
_space_group_IT_number 14
_symmetry_cell_setting monoclinic
_symmetry_space_group_name_Hall '-P 2ybc'
_symmetry_space_group_name_H-M 'P 1 21/c 1'
_atom_sites_solution_hydrogens geom
_atom_sites_solution_primary direct
_atom_sites_solution_secondary difmap
_audit_creation_method SHELXL-97
_cell_angle_alpha 90.00
_cell_angle_beta 97.677(4)
_cell_angle_gamma 90.00
_cell_formula_units_Z 4
_cell_length_a 7.3340(14)
_cell_length_b 21.958(4)
_cell_length_c 11.623(2)
_cell_measurement_temperature 293(2)
_cell_measurement_theta_max 28.27
_cell_measurement_theta_min 1.85
_cell_volume 1855.0(6)
_computing_structure_refinement 'SHELXL-97 (Sheldrick, 1997)'
_computing_structure_solution 'SHELXS-97 (Sheldrick, 1990)'
_diffrn_ambient_temperature 293(2)
_diffrn_measured_fraction_theta_full 0.998
_diffrn_measured_fraction_theta_max 0.914
_diffrn_measurement_device_type 'Siemens Smart CCD'
_diffrn_measurement_method '\w scan'
_diffrn_radiation_monochromator graphite
_diffrn_radiation_source 'fine-focus sealed tube'
_diffrn_radiation_type MoK\a
_diffrn_radiation_wavelength 0.71073
_diffrn_reflns_av_R_equivalents 0.1160
_diffrn_reflns_av_sigmaI/netI 0.0794
_diffrn_reflns_limit_h_max 7
_diffrn_reflns_limit_h_min -9
_diffrn_reflns_limit_k_max 25
_diffrn_reflns_limit_k_min -27
_diffrn_reflns_limit_l_max 15
_diffrn_reflns_limit_l_min -15
_diffrn_reflns_number 11663
_diffrn_reflns_theta_full 25.50
_diffrn_reflns_theta_max 28.27
_diffrn_reflns_theta_min 1.85
_exptl_absorpt_coefficient_mu 1.365
_exptl_absorpt_correction_type none
_exptl_crystal_colour green
_exptl_crystal_density_diffrn 1.661
_exptl_crystal_density_method 'not measured'
_exptl_crystal_description block
_exptl_crystal_F_000 944
_exptl_crystal_size_max 0.24
_exptl_crystal_size_mid 0.15
_exptl_crystal_size_min 0.07
_refine_diff_density_max 1.156
_refine_diff_density_min -0.471
_refine_diff_density_rms 0.097
_refine_ls_extinction_method none
_refine_ls_goodness_of_fit_ref 0.981
_refine_ls_hydrogen_treatment refall
_refine_ls_matrix_type full
_refine_ls_number_parameters 336
_refine_ls_number_reflns 4201
_refine_ls_number_restraints 0
_refine_ls_restrained_S_all 0.981
_refine_ls_R_factor_all 0.0514
_refine_ls_R_factor_gt 0.0441
_refine_ls_shift/su_max 0.001
_refine_ls_shift/su_mean 0.000
_refine_ls_structure_factor_coef Fsqd
_refine_ls_weighting_details 'calc w=1/[\s^2^(Fo^2^)+(0.0516P)^2^+0.0000P] where P=(Fo^2^+2Fc^2^)/3'
_refine_ls_weighting_scheme calc
_refine_ls_wR_factor_gt 0.1057
_refine_ls_wR_factor_ref 0.1088
_reflns_number_gt 3460
_reflns_number_total 4201
_reflns_threshold_expression >2sigma(I)
_cod_data_source_file b806980h.txt
_cod_data_source_block 5
_cod_depositor_comments
;
The following automatic conversions were performed:
'_symmetry_cell_setting' value 'Monoclinic' changed to 'monoclinic'
according to '/home/saulius/struct/CIF-dictionaries/cif_core.dic'
dictionary named 'cif_core.dic' version 2.4.1 from 2010-06-29.

Automatic conversion script
Id: cif_fix_enum 1527 2010-12-29 10:47:43Z saulius 
;
_cod_original_cell_volume 1854.9(6)
_cod_original_sg_symbol_H-M P2(1)/c
_cod_database_code 7202214

loop_
_symmetry_equiv_pos_as_xyz
'x, y, z'
'-x, y+1/2, -z+1/2'
'-x, -y, -z'
'x, -y-1/2, z-1/2'

loop_
_atom_site_label
_atom_site_type_symbol
_atom_site_fract_x
_atom_site_fract_y
_atom_site_fract_z
_atom_site_U_iso_or_equiv
_atom_site_adp_type
_atom_site_occupancy
_atom_site_symmetry_multiplicity
_atom_site_calc_flag
_atom_site_refinement_flags
_atom_site_disorder_assembly
_atom_site_disorder_group
O1 O -0.5077(2) 0.15117(7) 0.42287(14) 0.0281(4) Uani 1 1 d . . .
O2 O -0.7342(2) 0.20936(8) 0.46427(16) 0.0353(4) Uani 1 1 d . . .
C22 C -0.5663(3) 0.19964(10) 0.46678(19) 0.0270(5) Uani 1 1 d . . .
C1 C 0.1703(3) 0.40751(12) 1.1651(2) 0.0286(5) Uani 1 1 d . . .
C2 C 0.1471(4) 0.35088(13) 1.2150(3) 0.0396(6) Uani 1 1 d . . .
C3 C 0.1151(4) 0.35026(16) 1.3288(3) 0.0477(7) Uani 1 1 d . . .
C4 C 0.1046(4) 0.40431(18) 1.3923(3) 0.0487(7) Uani 1 1 d . . .
C5 C 0.1276(4) 0.46030(15) 1.3442(2) 0.0406(6) Uani 1 1 d . . .
C6 C 0.1635(3) 0.46141(12) 1.2294(2) 0.0306(5) Uani 1 1 d . . .
C7 C 0.2229(3) 0.48275(10) 1.05350(19) 0.0249(5) Uani 1 1 d . . .
C8 C 0.2648(3) 0.51120(10) 0.9482(2) 0.0248(5) Uani 1 1 d . . .
C9 C 0.3148(3) 0.51509(11) 0.7698(2) 0.0269(5) Uani 1 1 d . . .
C10 C 0.3408(4) 0.50284(13) 0.6548(2) 0.0349(6) Uani 1 1 d . . .
C11 C 0.3804(4) 0.55183(14) 0.5884(2) 0.0397(6) Uani 1 1 d . . .
C12 C 0.3947(4) 0.61096(13) 0.6333(3) 0.0407(7) Uani 1 1 d . . .
C13 C 0.3707(4) 0.62375(12) 0.7461(3) 0.0393(6) Uani 1 1 d . . .
C14 C 0.3314(3) 0.57449(11) 0.8138(2) 0.0290(5) Uani 1 1 d . . .
C15 C -0.3500(3) 0.31898(11) 0.6737(2) 0.0304(5) Uani 1 1 d . . .
C16 C -0.4808(3) 0.28370(11) 0.6078(2) 0.0297(5) Uani 1 1 d . . .
C17 C -0.4279(3) 0.24299(10) 0.52687(19) 0.0253(5) Uani 1 1 d . . .
C18 C -0.2444(3) 0.24001(11) 0.5084(2) 0.0283(5) Uani 1 1 d . . .
C19 C -0.1152(3) 0.27677(11) 0.5718(2) 0.0287(5) Uani 1 1 d . . .
C20 C -0.1662(3) 0.31502(10) 0.6569(2) 0.0267(5) Uani 1 1 d . . .
C21 C -0.0205(3) 0.34838(11) 0.7361(2) 0.0287(5) Uani 1 1 d . . .
H1 H 0.143(4) 0.3118(16) 1.168(3) 0.060(10) Uiso 1 1 d . . .
H2 H 0.098(4) 0.3159(16) 1.361(3) 0.057(10) Uiso 1 1 d . . .
H3 H 0.078(4) 0.4018(15) 1.472(3) 0.059(9) Uiso 1 1 d . . .
H4 H 0.122(5) 0.4957(19) 1.386(3) 0.069(11) Uiso 1 1 d . . .
H5 H 0.173(4) 0.5457(16) 1.175(3) 0.052(9) Uiso 1 1 d . . .
H6 H 0.323(4) 0.5932(16) 0.982(3) 0.049(9) Uiso 1 1 d . . .
H7 H 0.380(4) 0.6651(16) 0.777(3) 0.055(9) Uiso 1 1 d . . .
H8 H 0.419(4) 0.6418(16) 0.590(3) 0.056(10) Uiso 1 1 d . . .
H9 H 0.395(4) 0.5467(14) 0.513(3) 0.040(8) Uiso 1 1 d . . .
H10 H 0.324(4) 0.4649(15) 0.624(3) 0.045(8) Uiso 1 1 d . . .
H11 H -0.384(4) 0.3433(13) 0.728(2) 0.040(8) Uiso 1 1 d . . .
H12 H -0.605(4) 0.2854(12) 0.623(2) 0.030(7) Uiso 1 1 d . . .
H13 H -0.207(3) 0.2143(12) 0.456(2) 0.029(7) Uiso 1 1 d . . .
H14 H 0.002(3) 0.2754(12) 0.557(2) 0.028(7) Uiso 1 1 d . . .
N1 N 0.2065(2) 0.42241(9) 1.05404(16) 0.0265(4) Uani 1 1 d . . .
N2 N 0.1985(3) 0.50819(10) 1.15598(17) 0.0296(4) Uani 1 1 d . . .
N3 N 0.2733(3) 0.47612(8) 0.85587(16) 0.0256(4) Uani 1 1 d . . .
N4 N 0.2970(3) 0.57028(9) 0.92803(18) 0.0291(4) Uani 1 1 d . . .
O3 O 0.1429(2) 0.34750(9) 0.71665(16) 0.0400(4) Uani 1 1 d . . .
O4 O -0.0649(2) 0.37420(8) 0.82602(16) 0.0342(4) Uani 1 1 d . . .
Zn1 Zn 0.22538(3) 0.384463(12) 0.88891(2) 0.02584(11) Uani 1 1 d . . .

loop_
_atom_site_aniso_label
_atom_site_aniso_U_11
_atom_site_aniso_U_22
_atom_site_aniso_U_33
_atom_site_aniso_U_23
_atom_site_aniso_U_13
_atom_site_aniso_U_12
O1 0.0320(9) 0.0243(8) 0.0265(8) -0.0001(6) -0.0018(7) -0.0037(7)
O2 0.0264(9) 0.0328(9) 0.0444(10) -0.0020(8) -0.0038(7) -0.0027(7)
C22 0.0294(12) 0.0273(11) 0.0231(11) 0.0046(9) -0.0009(9) -0.0036(10)
C1 0.0215(11) 0.0351(12) 0.0289(12) 0.0023(10) 0.0018(9) 0.0006(10)
C2 0.0400(15) 0.0371(15) 0.0413(15) 0.0054(12) 0.0041(12) -0.0033(12)
C3 0.0462(17) 0.0538(19) 0.0430(16) 0.0141(15) 0.0055(13) -0.0081(15)
C4 0.0415(16) 0.075(2) 0.0302(14) 0.0084(15) 0.0079(12) -0.0055(16)
C5 0.0354(14) 0.0546(18) 0.0314(13) -0.0048(13) 0.0029(11) 0.0015(13)
C6 0.0230(11) 0.0401(13) 0.0273(12) -0.0028(10) -0.0015(9) 0.0031(10)
C7 0.0205(11) 0.0262(11) 0.0259(11) -0.0035(9) -0.0053(9) 0.0029(9)
C8 0.0211(11) 0.0243(11) 0.0265(11) -0.0015(9) -0.0058(9) 0.0018(9)
C9 0.0228(11) 0.0274(11) 0.0292(12) 0.0026(9) -0.0022(9) -0.0013(9)
C10 0.0359(14) 0.0361(14) 0.0319(13) -0.0024(11) 0.0018(11) 0.0013(12)
C11 0.0403(15) 0.0499(16) 0.0295(13) 0.0054(12) 0.0066(11) 0.0019(13)
C12 0.0398(15) 0.0402(15) 0.0418(15) 0.0142(12) 0.0046(12) -0.0028(12)
C13 0.0431(15) 0.0302(14) 0.0425(15) 0.0021(11) -0.0016(12) -0.0064(12)
C14 0.0251(11) 0.0291(12) 0.0305(12) 0.0007(10) -0.0046(9) -0.0001(10)
C15 0.0327(13) 0.0308(12) 0.0274(12) -0.0081(10) 0.0033(10) 0.0007(10)
C16 0.0248(12) 0.0334(12) 0.0308(12) -0.0024(10) 0.0028(10) -0.0029(10)
C17 0.0279(11) 0.0224(10) 0.0236(10) 0.0028(9) -0.0038(9) -0.0026(9)
C18 0.0294(12) 0.0275(12) 0.0277(11) -0.0042(10) 0.0020(9) -0.0016(10)
C19 0.0240(12) 0.0321(12) 0.0293(12) -0.0020(10) 0.0013(9) -0.0011(10)
C20 0.0273(11) 0.0255(11) 0.0257(11) -0.0010(9) -0.0028(9) -0.0038(10)
C21 0.0361(13) 0.0218(11) 0.0249(11) 0.0029(9) -0.0082(10) -0.0004(10)
N1 0.0258(10) 0.0271(10) 0.0252(10) -0.0005(8) -0.0015(8) 0.0000(8)
N2 0.0320(11) 0.0287(11) 0.0267(10) -0.0053(8) -0.0016(8) 0.0046(9)
N3 0.0266(10) 0.0240(10) 0.0246(9) -0.0008(8) -0.0024(8) -0.0001(8)
N4 0.0350(11) 0.0225(10) 0.0273(10) -0.0028(8) -0.0050(9) -0.0024(9)
O3 0.0264(9) 0.0481(11) 0.0434(11) -0.0121(9) -0.0036(8) -0.0056(8)
O4 0.0368(10) 0.0315(9) 0.0316(9) -0.0056(7) -0.0047(8) -0.0024(8)
Zn1 0.02558(17) 0.02255(16) 0.02704(16) -0.00270(10) -0.00506(11) 0.00118(10)

loop_
_atom_type_symbol
_atom_type_description
_atom_type_scat_dispersion_real
_atom_type_scat_dispersion_imag
_atom_type_scat_source
C C 0.0033 0.0016 'International Tables Vol C Tables 4.2.6.8 and 6.1.1.4'
H H 0.0000 0.0000 'International Tables Vol C Tables 4.2.6.8 and 6.1.1.4'
N N 0.0061 0.0033 'International Tables Vol C Tables 4.2.6.8 and 6.1.1.4'
O O 0.0106 0.0060 'International Tables Vol C Tables 4.2.6.8 and 6.1.1.4'
Zn Zn 0.2839 1.4301 'International Tables Vol C Tables 4.2.6.8 and 6.1.1.4'

loop_
_geom_angle_atom_site_label_1
_geom_angle_atom_site_label_2
_geom_angle_atom_site_label_3
_geom_angle
_geom_angle_site_symmetry_1
_geom_angle_site_symmetry_3
_geom_angle_publ_flag
C22 O1 Zn1 91.75(13) . 4_465 ?
C22 O2 Zn1 86.01(14) . 4_465 ?
O2 C22 O1 121.1(2) . . ?
O2 C22 C17 120.6(2) . . ?
O1 C22 C17 118.2(2) . . ?
O2 C22 Zn1 64.03(12) . 4_465 ?
O1 C22 Zn1 57.33(11) . 4_465 ?
C17 C22 Zn1 171.07(16) . 4_465 ?
N1 C1 C2 130.2(3) . . ?
N1 C1 C6 108.7(2) . . ?
C2 C1 C6 121.0(2) . . ?
C3 C2 C1 117.1(3) . . ?
C3 C2 H1 121(2) . . ?
C1 C2 H1 122(2) . . ?
C2 C3 C4 121.7(3) . . ?
C2 C3 H2 119(2) . . ?
C4 C3 H2 120(2) . . ?
C5 C4 C3 121.7(3) . . ?
C5 C4 H3 119(2) . . ?
C3 C4 H3 119(2) . . ?
C4 C5 C6 117.1(3) . . ?
C4 C5 H4 122(2) . . ?
C6 C5 H4 121(2) . . ?
N2 C6 C5 132.7(3) . . ?
N2 C6 C1 105.9(2) . . ?
C5 C6 C1 121.3(3) . . ?
N1 C7 N2 112.7(2) . . ?
N1 C7 C8 117.7(2) . . ?
N2 C7 C8 129.6(2) . . ?
N3 C8 N4 112.9(2) . . ?
N3 C8 C7 118.2(2) . . ?
N4 C8 C7 128.9(2) . . ?
N3 C9 C10 130.1(2) . . ?
N3 C9 C14 109.2(2) . . ?
C10 C9 C14 120.8(2) . . ?
C11 C10 C9 116.8(3) . . ?
C11 C10 H10 121.6(19) . . ?
C9 C10 H10 121.5(19) . . ?
C10 C11 C12 121.8(3) . . ?
C10 C11 H9 121(2) . . ?
C12 C11 H9 118(2) . . ?
C13 C12 C11 122.2(3) . . ?
C13 C12 H8 117(2) . . ?
C11 C12 H8 121(2) . . ?
C12 C13 C14 116.3(3) . . ?
C12 C13 H7 122(2) . . ?
C14 C13 H7 122(2) . . ?
N4 C14 C13 132.2(2) . . ?
N4 C14 C9 105.7(2) . . ?
C13 C14 C9 122.1(2) . . ?
C16 C15 C20 120.1(2) . . ?
C16 C15 H11 119.3(17) . . ?
C20 C15 H11 120.6(17) . . ?
C15 C16 C17 120.0(2) . . ?
C15 C16 H12 119.0(16) . . ?
C17 C16 H12 120.8(16) . . ?
C16 C17 C18 119.8(2) . . ?
C16 C17 C22 119.5(2) . . ?
C18 C17 C22 120.5(2) . . ?
C19 C18 C17 119.9(2) . . ?
C19 C18 H13 118.8(16) . . ?
C17 C18 H13 121.3(16) . . ?
C18 C19 C20 120.2(2) . . ?
C18 C19 H14 119.0(16) . . ?
C20 C19 H14 120.8(16) . . ?
C19 C20 C15 119.8(2) . . ?
C19 C20 C21 119.6(2) . . ?
C15 C20 C21 120.4(2) . . ?
O3 C21 O4 120.9(2) . . ?
O3 C21 C20 120.1(2) . . ?
O4 C21 C20 118.8(2) . . ?
O3 C21 Zn1 60.80(12) . . ?
O4 C21 Zn1 60.70(12) . . ?
C20 C21 Zn1 168.72(16) . . ?
C7 N1 C1 105.50(19) . . ?
C7 N1 Zn1 111.80(15) . . ?
C1 N1 Zn1 142.51(17) . . ?
C7 N2 C6 107.2(2) . . ?
C7 N2 H5 132(2) . . ?
C6 N2 H5 119(2) . . ?
C8 N3 C9 105.35(19) . . ?
C8 N3 Zn1 112.51(15) . . ?
C9 N3 Zn1 142.13(16) . . ?
C8 N4 C14 106.9(2) . . ?
C8 N4 H6 120(2) . . ?
C14 N4 H6 130(2) . . ?
C21 O3 Zn1 89.05(15) . . ?
C21 O4 Zn1 88.61(14) . . ?
N3 Zn1 O1 102.63(7) . 4_666 ?
N3 Zn1 N1 79.63(7) . . ?
O1 Zn1 N1 98.57(7) 4_666 . ?
N3 Zn1 O4 102.71(7) . . ?
O1 Zn1 O4 151.03(6) 4_666 . ?
N1 Zn1 O4 99.59(7) . . ?
N3 Zn1 O3 102.94(7) . . ?
O1 Zn1 O3 99.92(6) 4_666 . ?
N1 Zn1 O3 160.24(7) . . ?
O4 Zn1 O3 60.66(7) . . ?
N3 Zn1 O2 160.18(6) . 4_666 ?
O1 Zn1 O2 60.80(6) 4_666 4_666 ?
N1 Zn1 O2 91.65(7) . 4_666 ?
O4 Zn1 O2 96.24(6) . 4_666 ?
O3 Zn1 O2 91.30(7) . 4_666 ?
N3 Zn1 C21 107.44(7) . . ?
O1 Zn1 C21 125.85(7) 4_666 . ?
N1 Zn1 C21 130.18(8) . . ?
O4 Zn1 C21 30.70(8) . . ?
O3 Zn1 C21 30.16(7) . . ?
O2 Zn1 C21 91.82(7) 4_666 . ?
N3 Zn1 C22 132.23(8) . 4_666 ?
O1 Zn1 C22 30.92(7) 4_666 4_666 ?
N1 Zn1 C22 94.23(7) . 4_666 ?
O4 Zn1 C22 124.94(7) . 4_666 ?
O3 Zn1 C22 98.04(7) . 4_666 ?
O2 Zn1 C22 29.96(7) 4_666 4_666 ?
C21 Zn1 C22 112.01(8) . 4_666 ?

loop_
_geom_bond_atom_site_label_1
_geom_bond_atom_site_label_2
_geom_bond_distance
_geom_bond_site_symmetry_2
_geom_bond_publ_flag
O1 C22 1.279(3) . ?
O1 Zn1 2.0960(16) 4_465 ?
O2 C22 1.246(3) . ?
O2 Zn1 2.2427(18) 4_465 ?
C22 C17 1.495(3) . ?
C22 Zn1 2.489(2) 4_465 ?
C1 N1 1.391(3) . ?
C1 C2 1.392(4) . ?
C1 C6 1.405(4) . ?
C2 C3 1.374(4) . ?
C2 H1 1.01(3) . ?
C3 C4 1.405(5) . ?
C3 H2 0.86(4) . ?
C4 C5 1.370(5) . ?
C4 H3 0.97(3) . ?
C5 C6 1.394(4) . ?
C5 H4 0.92(4) . ?
C6 N2 1.381(3) . ?
C7 N1 1.330(3) . ?
C7 N2 1.349(3) . ?
C7 C8 1.443(3) . ?
C8 N3 1.329(3) . ?
C8 N4 1.345(3) . ?
C9 N3 1.381(3) . ?
C9 C10 1.400(3) . ?
C9 C14 1.401(3) . ?
C10 C11 1.377(4) . ?
C10 H10 0.91(3) . ?
C11 C12 1.398(4) . ?
C11 H9 0.90(3) . ?
C12 C13 1.375(4) . ?
C12 H8 0.88(4) . ?
C13 C14 1.391(4) . ?
C13 H7 0.97(3) . ?
C14 N4 1.387(3) . ?
C15 C16 1.383(3) . ?
C15 C20 1.390(3) . ?
C15 H11 0.89(3) . ?
C16 C17 1.389(3) . ?
C16 H12 0.95(3) . ?
C17 C18 1.392(3) . ?
C18 C19 1.380(3) . ?
C18 H13 0.90(3) . ?
C19 C20 1.386(3) . ?
C19 H14 0.90(3) . ?
C20 C21 1.505(3) . ?
C21 O3 1.249(3) . ?
C21 O4 1.269(3) . ?
C21 Zn1 2.486(2) . ?
N1 Zn1 2.1138(19) . ?
N2 H5 0.88(3) . ?
N3 Zn1 2.0875(19) . ?
N4 H6 0.80(4) . ?
O3 Zn1 2.1701(18) . ?
O4 Zn1 2.1683(18) . ?
Zn1 O1 2.0960(16) 4_666 ?
Zn1 O2 2.2427(18) 4_666 ?
Zn1 C22 2.489(2) 4_666 ?

loop_
_geom_hbond_atom_site_label_D
_geom_hbond_atom_site_label_H
_geom_hbond_atom_site_label_A
_geom_hbond_distance_DH
_geom_hbond_distance_HA
_geom_hbond_distance_DA
_geom_hbond_angle_DHA
_geom_hbond_site_symmetry_A
N2 H5 O4 0.88(3) 1.93(3) 2.780(3) 163(3) 3_567
N4 H6 O1 0.80(4) 2.07(3) 2.798(3) 151(3) 2_556
C15 H11 O1 0.89(3) 2.55(3) 3.324(3) 146(2) 4_566

loop_
_geom_torsion_atom_site_label_1
_geom_torsion_atom_site_label_2
_geom_torsion_atom_site_label_3
_geom_torsion_atom_site_label_4
_geom_torsion
_geom_torsion_site_symmetry_1
_geom_torsion_site_symmetry_2
_geom_torsion_site_symmetry_3
_geom_torsion_site_symmetry_4
_geom_torsion_publ_flag
Zn1 O2 C22 O1 5.5(2) 4_465 . . . ?
Zn1 O2 C22 C17 -171.31(19) 4_465 . . . ?
Zn1 O1 C22 O2 -5.9(2) 4_465 . . . ?
Zn1 O1 C22 C17 171.02(17) 4_465 . . . ?
N1 C1 C2 C3 179.0(2) . . . . ?
C6 C1 C2 C3 0.8(4) . . . . ?
C1 C2 C3 C4 0.5(4) . . . . ?
C2 C3 C4 C5 -0.7(5) . . . . ?
C3 C4 C5 C6 -0.5(4) . . . . ?
C4 C5 C6 N2 -177.9(3) . . . . ?
C4 C5 C6 C1 1.8(4) . . . . ?
N1 C1 C6 N2 -0.8(2) . . . . ?
C2 C1 C6 N2 177.7(2) . . . . ?
N1 C1 C6 C5 179.4(2) . . . . ?
C2 C1 C6 C5 -2.1(4) . . . . ?
N1 C7 C8 N3 4.1(3) . . . . ?
N2 C7 C8 N3 -176.7(2) . . . . ?
N1 C7 C8 N4 -176.3(2) . . . . ?
N2 C7 C8 N4 2.9(4) . . . . ?
N3 C9 C10 C11 179.6(2) . . . . ?
C14 C9 C10 C11 -0.9(4) . . . . ?
C9 C10 C11 C12 0.3(4) . . . . ?
C10 C11 C12 C13 0.1(5) . . . . ?
C11 C12 C13 C14 0.1(4) . . . . ?
C12 C13 C14 N4 -179.0(3) . . . . ?
C12 C13 C14 C9 -0.7(4) . . . . ?
N3 C9 C14 N4 -0.6(3) . . . . ?
C10 C9 C14 N4 179.8(2) . . . . ?
N3 C9 C14 C13 -179.3(2) . . . . ?
C10 C9 C14 C13 1.2(4) . . . . ?
C20 C15 C16 C17 1.8(4) . . . . ?
C15 C16 C17 C18 -3.2(4) . . . . ?
C15 C16 C17 C22 172.4(2) . . . . ?
O2 C22 C17 C16 18.8(3) . . . . ?
O1 C22 C17 C16 -158.1(2) . . . . ?
Zn1 C22 C17 C16 -100.2(11) 4_465 . . . ?
O2 C22 C17 C18 -165.6(2) . . . . ?
O1 C22 C17 C18 17.5(3) . . . . ?
Zn1 C22 C17 C18 75.3(12) 4_465 . . . ?
C16 C17 C18 C19 1.0(4) . . . . ?
C22 C17 C18 C19 -174.5(2) . . . . ?
C17 C18 C19 C20 2.4(4) . . . . ?
C18 C19 C20 C15 -3.8(4) . . . . ?
C18 C19 C20 C21 171.7(2) . . . . ?
C16 C15 C20 C19 1.6(4) . . . . ?
C16 C15 C20 C21 -173.8(2) . . . . ?
C19 C20 C21 O3 8.6(3) . . . . ?
C15 C20 C21 O3 -175.9(2) . . . . ?
C19 C20 C21 O4 -167.3(2) . . . . ?
C15 C20 C21 O4 8.1(3) . . . . ?
C19 C20 C21 Zn1 -82.9(10) . . . . ?
C15 C20 C21 Zn1 92.5(9) . . . . ?
N2 C7 N1 C1 -0.5(2) . . . . ?
C8 C7 N1 C1 178.84(18) . . . . ?
N2 C7 N1 Zn1 175.69(14) . . . . ?
C8 C7 N1 Zn1 -5.0(2) . . . . ?
C2 C1 N1 C7 -177.6(2) . . . . ?
C6 C1 N1 C7 0.8(2) . . . . ?
C2 C1 N1 Zn1 8.3(4) . . . . ?
C6 C1 N1 Zn1 -173.38(18) . . . . ?
N1 C7 N2 C6 0.0(3) . . . . ?
C8 C7 N2 C6 -179.2(2) . . . . ?
C5 C6 N2 C7 -179.8(3) . . . . ?
C1 C6 N2 C7 0.5(2) . . . . ?
N4 C8 N3 C9 0.3(3) . . . . ?
C7 C8 N3 C9 179.96(19) . . . . ?
N4 C8 N3 Zn1 179.46(15) . . . . ?
C7 C8 N3 Zn1 -0.9(2) . . . . ?
C10 C9 N3 C8 179.7(2) . . . . ?
C14 C9 N3 C8 0.2(2) . . . . ?
C10 C9 N3 Zn1 1.0(4) . . . . ?
C14 C9 N3 Zn1 -178.55(18) . . . . ?
N3 C8 N4 C14 -0.7(3) . . . . ?
C7 C8 N4 C14 179.7(2) . . . . ?
C13 C14 N4 C8 179.2(3) . . . . ?
C9 C14 N4 C8 0.7(2) . . . . ?
O4 C21 O3 Zn1 8.8(2) . . . . ?
C20 C21 O3 Zn1 -167.06(19) . . . . ?
O3 C21 O4 Zn1 -8.8(2) . . . . ?
C20 C21 O4 Zn1 167.10(18) . . . . ?
C8 N3 Zn1 O1 -97.90(15) . . . 4_666 ?
C9 N3 Zn1 O1 80.8(2) . . . 4_666 ?
C8 N3 Zn1 N1 -1.34(15) . . . . ?
C9 N3 Zn1 N1 177.4(3) . . . . ?
C8 N3 Zn1 O4 96.26(15) . . . . ?
C9 N3 Zn1 O4 -85.0(2) . . . . ?
C8 N3 Zn1 O3 158.65(15) . . . . ?
C9 N3 Zn1 O3 -22.6(3) . . . . ?
C8 N3 Zn1 O2 -66.4(3) . . . 4_666 ?
C9 N3 Zn1 O2 112.3(3) . . . 4_666 ?
C8 N3 Zn1 C21 127.71(15) . . . . ?
C9 N3 Zn1 C21 -53.6(3) . . . . ?
C8 N3 Zn1 C22 -87.63(17) . . . 4_666 ?
C9 N3 Zn1 C22 91.1(3) . . . 4_666 ?
C7 N1 Zn1 N3 3.44(15) . . . . ?
C1 N1 Zn1 N3 177.4(2) . . . . ?
C7 N1 Zn1 O1 104.81(15) . . . 4_666 ?
C1 N1 Zn1 O1 -81.3(2) . . . 4_666 ?
C7 N1 Zn1 O4 -97.86(15) . . . . ?
C1 N1 Zn1 O4 76.1(2) . . . . ?
C7 N1 Zn1 O3 -96.0(3) . . . . ?
C1 N1 Zn1 O3 77.9(3) . . . . ?
C7 N1 Zn1 O2 165.52(15) . . . 4_666 ?
C1 N1 Zn1 O2 -20.5(2) . . . 4_666 ?
C7 N1 Zn1 C21 -100.70(16) . . . . ?
C1 N1 Zn1 C21 73.2(3) . . . . ?
C7 N1 Zn1 C22 135.63(15) . . . 4_666 ?
C1 N1 Zn1 C22 -50.4(2) . . . 4_666 ?
C21 O4 Zn1 N3 102.82(14) . . . . ?
C21 O4 Zn1 O1 -47.6(2) . . . 4_666 ?
C21 O4 Zn1 N1 -175.75(14) . . . . ?
C21 O4 Zn1 O3 4.97(13) . . . . ?
C21 O4 Zn1 O2 -83.01(14) . . . 4_666 ?
C21 O4 Zn1 C22 -73.67(16) . . . 4_666 ?
C21 O3 Zn1 N3 -102.51(15) . . . . ?
C21 O3 Zn1 O1 151.95(14) . . . 4_666 ?
C21 O3 Zn1 N1 -7.2(3) . . . . ?
C21 O3 Zn1 O4 -5.05(13) . . . . ?
C21 O3 Zn1 O2 91.38(15) . . . 4_666 ?
C21 O3 Zn1 C22 120.69(15) . . . 4_666 ?
O3 C21 Zn1 N3 85.79(15) . . . . ?
O4 C21 Zn1 N3 -85.56(14) . . . . ?
C20 C21 Zn1 N3 -176.2(9) . . . . ?
O3 C21 Zn1 O1 -34.86(17) . . . 4_666 ?
O4 C21 Zn1 O1 153.79(12) . . . 4_666 ?
C20 C21 Zn1 O1 63.1(10) . . . 4_666 ?
O3 C21 Zn1 N1 176.84(14) . . . . ?
O4 C21 Zn1 N1 5.49(18) . . . . ?
C20 C21 Zn1 N1 -85.2(9) . . . . ?
O3 C21 Zn1 O4 171.4(2) . . . . ?
C20 C21 Zn1 O4 -90.7(9) . . . . ?
O4 C21 Zn1 O3 -171.4(2) . . . . ?
C20 C21 Zn1 O3 98.0(10) . . . . ?
O3 C21 Zn1 O2 -89.46(15) . . . 4_666 ?
O4 C21 Zn1 O2 99.19(14) . . . 4_666 ?
C20 C21 Zn1 O2 8.5(9) . . . 4_666 ?
O3 C21 Zn1 C22 -66.70(16) . . . 4_666 ?
O4 C21 Zn1 C22 121.95(14) . . . 4_666 ?
C20 C21 Zn1 C22 31.3(10) . . . 4_666 ?
